data_4343745
loop_
_publ_author_name
'Burns, R.C.'
'Gillespie, R.J.'
'Luk, W.C.'
'Slim, D.R.'

_publ_section_title
;
 Preparation, Spectroscopic Properties, and Crystal Structures of Te6 (As
 F6)4*(As F3)2 and Te6 (As F6)4*(S O2)2: A New Trigonal-Prismatic Cluster
 Cation, Te6(4+)
;
_journal_name_full 'Inorganic Chemistry'
_journal_page_first 3086
_journal_page_last 3094
_journal_volume 18
_journal_year 1979
_chemical_formula_sum 'As4 F24 O4 S2 Te6'
_chemical_name_systematic 'Te6 (As F6)4 (S O2)2'
_space_group_IT_number 2
_symmetry_space_group_name_Hall '-P 1'
_symmetry_space_group_name_H-M 'P -1'
_cell_angle_alpha 107.69
_cell_angle_beta 92.4
_cell_angle_gamma 120.1
_cell_formula_units_Z 2
_cell_length_a 9.962
_cell_length_b 10.681
_cell_length_c 16.599
_cell_volume 1414.766
_citation_journal_id_ASTM INOCAJ
_cod_data_source_file Burns_INOCAJ_1979_882.cif
_cod_data_source_block As4F24O4S2Te6
_cod_database_code 4343745

loop_
_symmetry_equiv_pos_as_xyz
x,y,z
-x,-y,-z

loop_
_atom_site_label
_atom_site_type_symbol
_atom_site_fract_x
_atom_site_fract_y
_atom_site_fract_z
_atom_site_occupancy
_atom_site_U_iso_or_equiv
F1 F-1 0.239 0.383 0.843 1 0.0
Te2 Te 0.1246 0.8545 0.1052 1 0.0
F18 F-1 0.087 -0.141 0.61 1 0.0
O4 O-2 0.145 0.56 0.328 1 0.0
Te1 Te 0.0439 0.8247 0.2824 1 0.0
F11 F-1 0.354 0.117 0.866 1 0.0
Te6 Te 0.4393 0.0221 0.1795 1 0.0
O2 O-2 0.319 0.465 0.172 1 0.0
F21 F-1 0.422 0.645 0.551 1 0.0
F23 F-1 0.187 0.407 0.651 1 0.0
F19 F-1 0.294 0.378 0.523 1 0.0
O1 O-2 0.332 0.694 0.186 1 0.0
As2 As+5 0.1883 -0.0139 0.8852 1 0.0
F12 F-1 0.021 -0.144 0.906 1 0.0
As1 As+5 0.2709 0.552 0.9181 1 0.0
F15 F-1 0.423 0.138 0.589 1 0.0
As3 As+5 0.2518 -0.0004 0.5944 1 0.0
F10 F-1 0.3 -0.012 0.968 1 0.0
Te3 Te 0.2037 0.1361 0.358 1 0.0
S2 S+4 0.091 0.459 0.344 1 0.0
F7 F-1 0.198 -0.156 0.813 1 0.0
F8 F-1 0.169 0.127 0.954 1 0.0
F14 F-1 0.235 0.133 0.669 1 0.0
F3 F-1 0.158 0.431 0.97 1 0.0
F17 F-1 0.145 0.005 0.512 1 0.0
Te5 Te 0.3573 -0.0106 0.3543 1 0.0
F24 F-1 0.141 0.491 0.541 1 0.0
F20 F-1 0.327 0.69 0.68 1 0.0
F22 F-1 0.486 0.573 0.662 1 0.0
F4 F-1 0.371 0.66 0.86 1 0.0
O3 O-2 0.18 0.388 0.329 1 0.0
F2 F-1 0.283 0.712 0.99 1 0.0
S1 S+4 0.41 0.607 0.17 1 0.0
Te4 Te 0.2833 0.1667 0.1812 1 0.0
F16 F-1 0.353 -0.009 0.675 1 0.0
F9 F-1 0.074 -0.02 0.802 1 0.0
As4 As+5 0.3057 0.5259 0.6008 1 0.0
F6 F-1 0.099 0.498 0.859 1 0.0
F5 F-1 0.444 0.601 0.976 1 0.0
F13 F-1 0.283 -0.127 0.523 1 0.0
